data_4307468
loop_
_publ_author_name
'Nicolai Lehnert'
'Ursula Cornelissen'
'Frank Neese'
'Tetsuya Ono'
'Yuki Noguchi'
'Ken-ichi Okamoto'
'Kiyoshi Fujisawa'

_publ_section_title
;
Synthesis and Spectroscopic Characterization of Copper(II)-Nitrito
Complexes with Hydrotris(pyrazolyl)borate and Related Coligands
;
_journal_name_full 'Inorganic Chemistry'
_journal_page_first 3916
_journal_page_last 3933
_journal_paper_doi 10.1021/ic0619355
_journal_volume 46
_journal_year 2007
_chemical_formula_moiety 'C19 H32 Cu N6 O6 '
_chemical_formula_sum 'C19 H32 Cu N6 O6'
_chemical_formula_weight 504.04
_space_group_IT_number 2
_symmetry_cell_setting triclinic
_symmetry_Int_Tables_number 2
_symmetry_space_group_name_Hall '-P 1'
_symmetry_space_group_name_H-M 'P -1'
_cell_angle_alpha 81.215(9)
_cell_angle_beta 72.996(9)
_cell_angle_gamma 84.007(10)
_cell_formula_units_Z 2
_cell_length_a 9.017(3)
_cell_length_b 10.374(4)
_cell_length_c 13.917(5)
_cell_measurement_reflns_used 220
_cell_measurement_temperature 204.1
_cell_measurement_theta_max 27.5
_cell_measurement_theta_min 3.0
_cell_volume 1227.9(8)
_computing_cell_refinement CrystalClear
_computing_data_collection CrystalClear
_computing_data_reduction CrystalStructure
_computing_publication_material 'CrystalStructure 3.7.0'
_computing_structure_refinement CRYSTALS
_computing_structure_solution SIR92
_diffrn_detector_area_resol_mean 7.32
_diffrn_measured_fraction_theta_full 0.9762
_diffrn_measured_fraction_theta_max 0.9762
_diffrn_measurement_device_type 'Rigaku Mercury'
_diffrn_measurement_method \w
_diffrn_radiation_type 'Mo K\a'
_diffrn_radiation_wavelength 0.7107
_diffrn_reflns_av_R_equivalents 0.023
_diffrn_reflns_limit_h_max 11
_diffrn_reflns_limit_h_min -8
_diffrn_reflns_limit_k_max 13
_diffrn_reflns_limit_k_min -12
_diffrn_reflns_limit_l_max 18
_diffrn_reflns_limit_l_min -11
_diffrn_reflns_number 9856
_diffrn_reflns_theta_full 27.48
_diffrn_reflns_theta_max 27.48
_exptl_absorpt_coefficient_mu 0.934
_exptl_absorpt_correction_T_max 0.869
_exptl_absorpt_correction_T_min 0.561
_exptl_absorpt_correction_type multi-scan
_exptl_absorpt_process_details 'Jacobson, R. (1998) Private Communication'
_exptl_crystal_colour blue
_exptl_crystal_density_diffrn 1.363
_exptl_crystal_density_method 'not measured'
_exptl_crystal_description block
_exptl_crystal_F_000 530.00
_exptl_crystal_size_max 0.25
_exptl_crystal_size_mid 0.20
_exptl_crystal_size_min 0.15
_refine_diff_density_max 0.39
_refine_diff_density_min -0.37
_refine_ls_extinction_method none
_refine_ls_goodness_of_fit_ref 2.255
_refine_ls_hydrogen_treatment refall
_refine_ls_number_parameters 321
_refine_ls_number_reflns 4766
_refine_ls_R_factor_gt 0.0380
_refine_ls_shift/su_max 0.0000
_refine_ls_structure_factor_coef F
_refine_ls_weighting_details 'w = 1/\s^2^(Fo)'
_refine_ls_weighting_scheme sigma
_refine_ls_wR_factor_ref 0.0380
_reflns_number_gt 4766
_reflns_number_total 5503
_reflns_threshold_expression F^2^>2.0\s(F^2^)
_cod_data_source_file ic0619355-file001_1.cif
_cod_data_source_block '_[Cu(L1'')(NO3)2]_(5)'
_cod_original_cell_volume 1227.8(7)
_cod_original_formula_sum 'C19 H32 Cu N6 O6 '
_cod_database_code 4307468

loop_
_symmetry_equiv_pos_site_id
_symmetry_equiv_pos_as_xyz
1 +X,+Y,+Z
2 -X,-Y,-Z

loop_
_atom_site_label
_atom_site_type_symbol
_atom_site_fract_x
_atom_site_fract_y
_atom_site_fract_z
_atom_site_U_iso_or_equiv
_atom_site_adp_type
_atom_site_occupancy
_atom_site_symmetry_multiplicity
_atom_site_calc_flag
_atom_site_refinement_flags
_atom_site_disorder_assembly
_atom_site_disorder_group
Cu1 Cu 0.39450(3) 0.65284(2) 0.27692(2) 0.01995(7) Uani 1.00 1 d . . .
O41 O 0.2574(2) 0.73814(13) 0.39541(11) 0.0249(4) Uani 1.00 1 d . . .
O42 O 0.4584(2) 0.6470(2) 0.44045(12) 0.0328(4) Uani 1.00 1 d . . .
O43 O 0.2852(2) 0.7656(2) 0.54040(11) 0.0334(5) Uani 1.00 1 d . . .
O31 O 0.4998(2) 0.8177(2) 0.23228(13) 0.0366(5) Uani 1.00 1 d . . .
O32 O 0.2983(2) 0.8338(2) 0.1766(1) 0.0468(6) Uani 1.00 1 d . . .
O33 O 0.4320(3) 1.0041(2) 0.1564(2) 0.0713(7) Uani 1.00 1 d . . .
N11 N 0.2641(2) 0.5020(2) 0.31964(12) 0.0186(4) Uani 1.00 1 d . . .
N12 N 0.3330(2) 0.3796(2) 0.33521(12) 0.0192(4) Uani 1.00 1 d . . .
N21 N 0.5617(2) 0.5460(2) 0.18696(12) 0.0197(4) Uani 1.00 1 d . . .
N22 N 0.5847(2) 0.4164(2) 0.22237(12) 0.0191(4) Uani 1.00 1 d . . .
N41 N 0.3354(2) 0.7171(2) 0.46085(13) 0.0227(5) Uani 1.00 1 d . . .
N31 N 0.4078(3) 0.8892(2) 0.1865(2) 0.0419(6) Uani 1.00 1 d . . .
C1 C 0.4980(2) 0.3700(2) 0.3253(2) 0.0207(5) Uani 1.00 1 d . . .
C11 C 0.0095(3) 0.6359(3) 0.2113(2) 0.0484(8) Uani 1.00 1 d . . .
C12 C -0.1657(3) 0.5686(2) 0.3845(2) 0.0397(7) Uani 1.00 1 d . . .
C13 C -0.0006(2) 0.5996(2) 0.3232(2) 0.0248(6) Uani 1.00 1 d . . .
C14 C 0.1130(2) 0.4856(2) 0.3375(2) 0.0201(5) Uani 1.00 1 d . . .
C15 C 0.0861(2) 0.3535(2) 0.3653(2) 0.0247(5) Uani 1.00 1 d . . .
C16 C 0.2274(2) 0.2874(2) 0.3632(2) 0.0224(5) Uani 1.00 1 d . . .
C17 C 0.2671(3) 0.1446(2) 0.3884(2) 0.0297(6) Uani 1.00 1 d . . .
C18 C 0.2789(4) 0.1144(2) 0.4967(2) 0.0497(8) Uani 1.00 1 d . . .
C19 C 0.1464(3) 0.0645(2) 0.3712(2) 0.0407(7) Uani 1.00 1 d . . .
C21 C 0.7770(3) 0.7711(2) 0.0282(2) 0.0384(7) Uani 1.00 1 d . . .
C22 C 0.6777(3) 0.6641(2) -0.0881(2) 0.0331(6) Uani 1.00 1 d . . .
C23 C 0.6517(2) 0.6876(2) 0.0214(2) 0.0239(5) Uani 1.00 1 d . . .
C24 C 0.6477(2) 0.5604(2) 0.0896(2) 0.0208(5) Uani 1.00 1 d . . .
C25 C 0.7242(2) 0.4400(2) 0.0650(2) 0.0264(6) Uani 1.00 1 d . . .
C26 C 0.6813(2) 0.3499(2) 0.1496(2) 0.0215(5) Uani 1.00 1 d . . .
C27 C 0.7235(3) 0.2059(2) 0.1661(2) 0.0277(6) Uani 1.00 1 d . . .
C28 C 0.7704(3) 0.1489(2) 0.0654(2) 0.0382(7) Uani 1.00 1 d . . .
C29 C 0.8520(3) 0.1772(3) 0.2186(2) 0.0436(8) Uani 1.00 1 d . . .
H1 H 0.5178 0.4216 0.3705 0.023 Uiso 1.00 1 c R . .
H2 H 0.5303 0.2814 0.3418 0.024 Uiso 1.00 1 c R . .
H3 H 0.1121 0.6578 0.1743 0.057 Uiso 1.00 1 c R . .
H4 H -0.0161 0.5625 0.1873 0.057 Uiso 1.00 1 c R . .
H5 H -0.0615 0.7080 0.2024 0.057 Uiso 1.00 1 c R . .
H6 H -0.2354 0.6416 0.3755 0.046 Uiso 1.00 1 c R . .
H7 H -0.1936 0.4954 0.3617 0.046 Uiso 1.00 1 c R . .
H8 H -0.1708 0.5486 0.4543 0.046 Uiso 1.00 1 c R . .
H9 H 0.0266 0.6729 0.3464 0.029 Uiso 1.00 1 c R . .
H10 H -0.0115 0.3161 0.3821 0.028 Uiso 1.00 1 c R . .
H11 H 0.3653 0.1227 0.3436 0.033 Uiso 1.00 1 c R . .
H12 H 0.1809 0.1354 0.5421 0.059 Uiso 1.00 1 c R . .
H13 H 0.3072 0.0242 0.5107 0.059 Uiso 1.00 1 c R . .
H14 H 0.3551 0.1651 0.5050 0.059 Uiso 1.00 1 c R . .
H15 H 0.0478 0.0853 0.4160 0.047 Uiso 1.00 1 c R . .
H16 H 0.1421 0.0854 0.3032 0.047 Uiso 1.00 1 c R . .
H17 H 0.1734 -0.0261 0.3841 0.047 Uiso 1.00 1 c R . .
H18 H 0.8753 0.7248 0.0075 0.046 Uiso 1.00 1 c R . .
H19 H 0.7766 0.8513 -0.0151 0.046 Uiso 1.00 1 c R . .
H20 H 0.7583 0.7885 0.0960 0.046 Uiso 1.00 1 c R . .
H21 H 0.5964 0.6157 -0.0923 0.040 Uiso 1.00 1 c R . .
H22 H 0.6787 0.7456 -0.1299 0.040 Uiso 1.00 1 c R . .
H23 H 0.7745 0.6162 -0.1103 0.040 Uiso 1.00 1 c R . .
H24 H 0.5541 0.7347 0.0428 0.028 Uiso 1.00 1 c R . .
H25 H 0.7937 0.4239 0.0014 0.030 Uiso 1.00 1 c R . .
H26 H 0.6340 0.1648 0.2090 0.031 Uiso 1.00 1 c R . .
H27 H 0.7936 0.0574 0.0769 0.046 Uiso 1.00 1 c R . .
H28 H 0.6874 0.1651 0.0351 0.046 Uiso 1.00 1 c R . .
H29 H 0.8596 0.1896 0.0215 0.046 Uiso 1.00 1 c R . .
H30 H 0.8744 0.0856 0.2300 0.052 Uiso 1.00 1 c R . .
H31 H 0.9424 0.2177 0.1764 0.051 Uiso 1.00 1 c R . .
H32 H 0.8198 0.2114 0.2815 0.051 Uiso 1.00 1 c R . .

loop_
_atom_site_aniso_label
_atom_site_aniso_U_11
_atom_site_aniso_U_22
_atom_site_aniso_U_33
_atom_site_aniso_U_12
_atom_site_aniso_U_13
_atom_site_aniso_U_23
Cu1 0.0224(1) 0.01794(13) 0.01818(13) -0.00243(9) -0.00319(9) -0.00248(9)
O41 0.0278(8) 0.0246(8) 0.0240(8) 0.0026(6) -0.0104(6) -0.0054(6)
O42 0.0253(8) 0.0391(9) 0.0337(9) 0.0103(7) -0.0096(7) -0.0096(7)
O43 0.0395(10) 0.0384(9) 0.0224(8) 0.0054(7) -0.0067(7) -0.0135(7)
O31 0.0408(10) 0.0269(9) 0.0383(10) -0.0095(7) -0.0025(8) -0.0047(8)
O32 0.0620(13) 0.0421(11) 0.0368(11) 0.0011(9) -0.0187(9) -0.0004(9)
O33 0.101(2) 0.0211(10) 0.067(2) -0.0083(10) 0.0086(13) 0.0107(10)
N11 0.0186(8) 0.0163(8) 0.0189(9) 0.0010(6) -0.0038(7) -0.0004(7)
N12 0.0184(8) 0.0173(8) 0.0189(9) 0.0016(6) -0.0029(7) 0.0005(7)
N21 0.0210(9) 0.0192(8) 0.0177(9) -0.0024(6) -0.0035(7) -0.0017(7)
N22 0.0181(8) 0.0198(9) 0.0170(9) -0.0011(6) -0.0019(7) -0.0007(7)
N41 0.0243(9) 0.0216(9) 0.0214(9) -0.0023(7) -0.0047(7) -0.0033(7)
N31 0.059(2) 0.0260(11) 0.0272(11) -0.0013(10) 0.0060(10) -0.0007(9)
C1 0.0192(10) 0.0223(10) 0.0181(10) 0.0004(8) -0.0039(8) 0.0011(8)
C11 0.049(2) 0.055(2) 0.038(2) 0.0148(13) -0.0182(13) 0.0033(13)
C12 0.0231(12) 0.039(1) 0.052(2) 0.0050(10) -0.0037(11) -0.0072(12)
C13 0.0203(11) 0.0219(11) 0.0317(12) 0.0035(8) -0.0072(9) -0.0052(9)
C14 0.0191(10) 0.0225(10) 0.0174(10) -0.0018(8) -0.0027(8) -0.0035(8)
C15 0.0171(10) 0.0245(11) 0.0291(12) -0.0038(8) -0.0004(8) -0.0039(9)
C16 0.0210(10) 0.0209(10) 0.0214(11) -0.0032(8) -0.0001(8) -0.0013(8)
C17 0.0274(12) 0.0178(10) 0.0377(13) 0.0016(8) -0.0020(10) -0.0010(9)
C18 0.070(2) 0.0268(13) 0.051(2) -0.0018(12) -0.023(2) 0.0078(12)
C19 0.042(1) 0.0199(12) 0.056(2) -0.0062(10) -0.0086(13) -0.0007(11)
C21 0.047(2) 0.038(1) 0.0311(13) -0.0188(11) -0.0091(11) 0.0027(11)
C22 0.043(1) 0.0335(13) 0.0222(12) -0.0065(10) -0.0090(10) -0.0001(10)
C23 0.0246(11) 0.0255(11) 0.0192(10) -0.0040(8) -0.0026(8) -0.0006(9)
C24 0.0173(10) 0.0256(11) 0.0189(10) -0.0029(8) -0.0031(8) -0.0035(8)
C25 0.0260(11) 0.0277(11) 0.0208(11) -0.0018(8) 0.0017(9) -0.0049(9)
C26 0.0183(10) 0.0233(10) 0.0223(11) -0.0001(8) -0.0042(8) -0.0050(8)
C27 0.0259(11) 0.0239(11) 0.0275(12) 0.0006(8) 0.0007(9) -0.0034(9)
C28 0.043(2) 0.0327(13) 0.039(1) -0.0001(10) -0.0082(11) -0.0137(11)
C29 0.049(2) 0.047(2) 0.032(1) 0.0195(12) -0.0127(12) -0.0105(12)

loop_
_atom_type_symbol
_atom_type_description
_atom_type_scat_dispersion_real
_atom_type_scat_dispersion_imag
_atom_type_scat_source
Cu Cu 0.320 1.265
;
International Tables for Crystallography
(1992, Vol. C, Tables 4.2.6.8 and 6.1.1.4)
;
O O 0.011 0.006
;
International Tables for Crystallography
(1992, Vol. C, Tables 4.2.6.8 and 6.1.1.4)
;
N N 0.006 0.003
;
International Tables for Crystallography
(1992, Vol. C, Tables 4.2.6.8 and 6.1.1.4)
;
C C 0.003 0.002
;
International Tables for Crystallography
(1992, Vol. C, Tables 4.2.6.8 and 6.1.1.4)
;
H H 0.000 0.000
;
International Tables for Crystallography
(1992, Vol. C, Table 6.1.1.4)
;

loop_
_geom_angle_atom_site_label_1
_geom_angle_atom_site_label_2
_geom_angle_atom_site_label_3
_geom_angle
_geom_angle_publ_flag
_geom_angle_site_symmetry_1
_geom_angle_site_symmetry_2
_geom_angle_site_symmetry_3
O31 Cu1 O41 86.95(6) ? . . .
N11 Cu1 O41 89.32(6) ? . . .
N21 Cu1 O41 164.24(7) ? . . .
Cu1 O41 N41 103.6(1) ? . . .
N11 Cu1 O31 172.38(7) ? . . .
N21 Cu1 O31 95.36(6) ? . . .
Cu1 O31 N31 102.2(1) ? . . .
N21 Cu1 N11 90.04(6) ? . . .
Cu1 N11 N12 119.0(1) ? . . .
Cu1 N11 C14 135.1(1) ? . . .
Cu1 N21 N22 117.2(1) ? . . .
Cu1 N21 C24 136.3(1) ? . . .
O41 N41 O42 117.8(2) ? . . .
O41 N41 O43 119.0(2) ? . . .
O42 N41 O43 123.1(2) ? . . .
O31 N31 O32 116.2(2) ? . . .
O31 N31 O33 119.6(3) ? . . .
O32 N31 O33 124.2(2) ? . . .
N11 N12 C1 117.3(2) ? . . .
C14 N11 N12 105.9(2) ? . . .
N11 N12 C16 111.3(2) ? . . .
N11 C14 C13 121.4(2) ? . . .
N11 C14 C15 109.6(2) ? . . .
C16 N12 C1 131.3(2) ? . . .
N12 C1 N22 110.5(2) ? . . .
N12 C16 C15 105.9(2) ? . . .
N12 C16 C17 123.7(2) ? . . .
N21 N22 C1 117.8(1) ? . . .
C24 N21 N22 105.5(1) ? . . .
N21 N22 C26 111.8(1) ? . . .
N21 C24 C23 122.9(2) ? . . .
N21 C24 C25 109.3(2) ? . . .
C26 N22 C1 130.2(2) ? . . .
N22 C26 C25 105.9(2) ? . . .
N22 C26 C27 123.3(2) ? . . .
C11 C13 C14 110.4(2) ? . . .
C11 C13 C12 110.7(2) ? . . .
C12 C13 C14 110.9(2) ? . . .
C13 C14 C15 129.0(2) ? . . .
C14 C15 C16 107.2(2) ? . . .
C15 C16 C17 130.3(2) ? . . .
C16 C17 C18 110.8(2) ? . . .
C16 C17 C19 109.6(2) ? . . .
C19 C17 C18 111.6(2) ? . . .
C21 C23 C24 111.3(2) ? . . .
C21 C23 C22 110.1(2) ? . . .
C22 C23 C24 110.8(2) ? . . .
C23 C24 C25 127.8(2) ? . . .
C24 C25 C26 107.5(2) ? . . .
C25 C26 C27 130.8(2) ? . . .
C26 C27 C28 110.4(2) ? . . .
C26 C27 C29 111.6(2) ? . . .
C29 C27 C28 110.8(2) ? . . .
N12 C1 H1 109.1942 ? . . .
N12 C1 H2 109.1466 ? . . .
N22 C1 H1 109.1724 ? . . .
N22 C1 H2 109.3064 ? . . .
H2 C1 H1 109.4563 ? . . .
C11 C13 H9 107.8407 ? . . .
H3 C11 C13 109.8311 ? . . .
H4 C11 C13 108.2964 ? . . .
H5 C11 C13 110.2798 ? . . .
H4 C11 H3 109.4746 ? . . .
H5 C11 H3 109.4700 ? . . .
H5 C11 H4 109.4688 ? . . .
C12 C13 H9 108.3664 ? . . .
H6 C12 C13 109.8538 ? . . .
H7 C12 C13 108.8223 ? . . .
H8 C12 C13 109.7279 ? . . .
H7 C12 H6 109.4706 ? . . .
H8 C12 H6 109.4734 ? . . .
H8 C12 H7 109.4774 ? . . .
H9 C13 C14 108.5668 ? . . .
C14 C15 H10 126.2780 ? . . .
H10 C15 C16 126.5440 ? . . .
C16 C17 H11 108.1387 ? . . .
H11 C17 C18 108.3953 ? . . .
C17 C18 H12 109.0372 ? . . .
C17 C18 H14 109.6362 ? . . .
C17 C18 H13 109.7323 ? . . .
H11 C17 C19 108.2106 ? . . .
C17 C19 H15 108.8604 ? . . .
C17 C19 H16 109.5296 ? . . .
C17 C19 H17 110.0207 ? . . .
H14 C18 H12 109.4755 ? . . .
H13 C18 H12 109.4704 ? . . .
H14 C18 H13 109.4748 ? . . .
H16 C19 H15 109.4746 ? . . .
H17 C19 H15 109.4669 ? . . .
H17 C19 H16 109.4730 ? . . .
H20 C21 C23 110.0024 ? . . .
C21 C23 H24 107.8074 ? . . .
H18 C21 C23 108.6964 ? . . .
H19 C21 C23 109.7067 ? . . .
H20 C21 H18 109.4791 ? . . .
H19 C21 H18 109.4681 ? . . .
H20 C21 H19 109.4718 ? . . .
C22 C23 H24 108.4353 ? . . .
H22 C22 C23 109.4792 ? . . .
H23 C22 C23 109.3255 ? . . .
H21 C22 C23 109.6035 ? . . .
H22 C22 H21 109.4758 ? . . .
H23 C22 H21 109.4744 ? . . .
H23 C22 H22 109.4688 ? . . .
H24 C23 C24 108.2703 ? . . .
C24 C25 H25 126.2082 ? . . .
H25 C25 C26 126.2527 ? . . .
C26 C27 H26 107.9151 ? . . .
H26 C27 C28 108.1177 ? . . .
C27 C28 H28 109.5107 ? . . .
C27 C28 H29 109.0853 ? . . .
C27 C28 H27 109.8111 ? . . .
H26 C27 C29 107.8285 ? . . .
C27 C29 H31 108.7875 ? . . .
C27 C29 H32 109.5511 ? . . .
C27 C29 H30 110.0678 ? . . .
H28 C28 H27 109.4743 ? . . .
H29 C28 H27 109.4783 ? . . .
H29 C28 H28 109.4667 ? . . .
H31 C29 H30 109.4753 ? . . .
H32 C29 H30 109.4700 ? . . .
H32 C29 H31 109.4730 ? . . .

loop_
_geom_bond_atom_site_label_1
_geom_bond_atom_site_label_2
_geom_bond_distance
_geom_bond_publ_flag
_geom_bond_site_symmetry_1
_geom_bond_site_symmetry_2
Cu1 O41 2.014(1) ? . .
Cu1 O31 1.970(2) ? . .
Cu1 N11 1.968(2) ? . .
Cu1 N21 2.010(1) ? . .
O41 N41 1.286(3) ? . .
O42 N41 1.245(2) ? . .
O43 N41 1.230(2) ? . .
O31 N31 1.296(3) ? . .
O32 N31 1.243(3) ? . .
O33 N31 1.221(3) ? . .
N11 N12 1.369(2) ? . .
N11 C14 1.336(3) ? . .
N12 C1 1.447(3) ? . .
N12 C16 1.354(3) ? . .
N21 N22 1.376(2) ? . .
N21 C24 1.344(2) ? . .
N22 C1 1.451(2) ? . .
N22 C26 1.353(2) ? . .
C11 C13 1.524(4) ? . .
C12 C13 1.523(3) ? . .
C13 C14 1.510(3) ? . .
C14 C15 1.393(3) ? . .
C15 C16 1.376(3) ? . .
C16 C17 1.500(3) ? . .
C17 C18 1.524(4) ? . .
C17 C19 1.527(4) ? . .
C21 C23 1.527(4) ? . .
C22 C23 1.526(3) ? . .
C23 C24 1.501(3) ? . .
C24 C25 1.402(3) ? . .
C25 C26 1.372(3) ? . .
C26 C27 1.502(3) ? . .
C27 C28 1.532(4) ? . .
C27 C29 1.523(4) ? . .
C1 H1 0.9500 ? . .
C1 H2 0.9501 ? . .
C11 H3 0.9500 ? . .
C11 H4 0.9500 ? . .
C11 H5 0.9500 ? . .
C12 H6 0.9500 ? . .
C12 H7 0.9501 ? . .
C12 H8 0.9500 ? . .
C13 H9 0.9500 ? . .
C15 H10 0.9500 ? . .
C17 H11 0.9501 ? . .
C18 H12 0.9500 ? . .
C18 H13 0.9500 ? . .
C18 H14 0.9500 ? . .
C19 H15 0.9500 ? . .
C19 H16 0.9500 ? . .
C19 H17 0.9500 ? . .
C21 H18 0.9500 ? . .
C21 H19 0.9500 ? . .
C21 H20 0.9500 ? . .
C22 H21 0.9500 ? . .
C22 H22 0.9500 ? . .
C22 H23 0.9500 ? . .
C23 H24 0.9500 ? . .
C25 H25 0.9501 ? . .
C27 H26 0.9500 ? . .
C28 H27 0.9500 ? . .
C28 H28 0.9500 ? . .
C28 H29 0.9500 ? . .
C29 H30 0.9500 ? . .
C29 H31 0.9500 ? . .
C29 H32 0.9499 ? . .

loop_
_geom_torsion_atom_site_label_1
_geom_torsion_atom_site_label_2
_geom_torsion_atom_site_label_3
_geom_torsion_atom_site_label_4
_geom_torsion
_geom_torsion_publ_flag
_geom_torsion_site_symmetry_1
_geom_torsion_site_symmetry_2
_geom_torsion_site_symmetry_3
_geom_torsion_site_symmetry_4
O31 Cu1 O41 N41 -85.7(1) ? . . . .
O41 Cu1 O31 N31 -81.9(1) ? . . . .
O41 Cu1 N11 N12 -125.4(1) ? . . . .
O41 Cu1 N21 N22 50.2(3) ? . . . .
Cu1 O41 N41 O42 -5.2(2) ? . . . .
Cu1 O41 N41 O43 175.4(1) ? . . . .
Cu1 O31 N31 O32 -6.1(2) ? . . . .
Cu1 O31 N31 O33 173.7(2) ? . . . .
Cu1 N11 N12 C1 3.8(2) ? . . . .
Cu1 N11 C14 C13 1.5(3) ? . . . .
N11 N12 C1 N22 -63.2(2) ? . . . .
N11 N12 C16 C15 0.1(2) ? . . . .
Cu1 N21 N22 C1 -6.0(2) ? . . . .
Cu1 N21 C24 C23 10.3(4) ? . . . .
N21 N22 C1 N12 64.2(2) ? . . . .
N21 N22 C26 C25 1.1(3) ? . . . .
C11 C13 C14 N11 78.8(3) ? . . . .
C12 C13 C14 N11 -158.2(2) ? . . . .
N11 C14 C15 C16 -0.5(3) ? . . . .
C14 C15 C16 N12 0.2(2) ? . . . .
N12 C16 C17 C18 81.1(3) ? . . . .
C21 C23 C24 N21 88.4(2) ? . . . .
C22 C23 C24 N21 -148.7(2) ? . . . .
N21 C24 C25 C26 0.9(3) ? . . . .
C24 C25 C26 N22 -1.2(3) ? . . . .
N22 C26 C27 C28 154.9(2) ? . . . .
